data_2012274
loop_
_publ_author_name
'Gzella, Andrzej'
'Wrzeciono, Urszula'

_publ_section_title
;
 Azole. 47. \"Uber 3-Thiomorpholino- und
 3-(4-Methylpiperazino)-5-nitroindazole
;
_journal_issue 10
_journal_name_full 'Acta Crystallographica Section C'
_journal_page_first 1189
_journal_page_last 1191
_journal_paper_doi 10.1107/S0108270101011027
_journal_volume 57
_journal_year 2001
_chemical_formula_moiety 'C12 H15 N5 O2 , 0.5C H4 O , 0.5H2 O'
_chemical_formula_sum 'C12.5 H18 N5 O3'
_chemical_formula_weight 286.32
_chemical_name_systematic
;
3-(4-methylpiperazino)-5-nitro-1H-indazole methanol hemisolvate water
hemisolvate
;
_space_group_IT_number 2
_symmetry_cell_setting triclinic
_symmetry_space_group_name_Hall '-P 1'
_symmetry_space_group_name_H-M 'P -1'
_audit_creation_method SHELXL97
_cell_angle_alpha 78.650(9)
_cell_angle_beta 84.958(10)
_cell_angle_gamma 74.596(11)
_cell_formula_units_Z 4
_cell_length_a 7.3742(11)
_cell_length_b 12.1765(13)
_cell_length_c 16.6356(16)
_cell_measurement_reflns_used 25
_cell_measurement_temperature 293(2)
_cell_measurement_theta_max 29.8
_cell_measurement_theta_min 14.6
_cell_volume 1410.9(3)
_computing_cell_refinement 'KM-4 Software'
_computing_data_collection 'KM-4 Software (Kuma Diffraction, 1991)'
_computing_data_reduction 'KM-4 Software'
_computing_molecular_graphics 'WinGX und ORTEP-3 (Farrugia, 1997)'
_computing_publication_material 'WinGX und SHELXL97'
_computing_structure_refinement 'WinGX und SHELXL97 (Sheldrick, 1997)'
_computing_structure_solution 'WinGX (Farrugia, 1999) und SHELXS97 (Sheldrick, 1990)'
_diffrn_ambient_temperature 293(2)
_diffrn_measured_fraction_theta_full .939
_diffrn_measured_fraction_theta_max .939
_diffrn_measurement_device_type 'Kuma KM-4'
_diffrn_measurement_method \w/2\q
_diffrn_radiation_monochromator graphite
_diffrn_radiation_source 'fine-focus sealed tube'
_diffrn_radiation_type CuK\a
_diffrn_radiation_wavelength 1.54178
_diffrn_reflns_av_R_equivalents .019
_diffrn_reflns_av_sigmaI/netI .021
_diffrn_reflns_limit_h_max 9
_diffrn_reflns_limit_h_min 0
_diffrn_reflns_limit_k_max 15
_diffrn_reflns_limit_k_min -14
_diffrn_reflns_limit_l_max 19
_diffrn_reflns_limit_l_min -19
_diffrn_reflns_number 5919
_diffrn_reflns_theta_full 75.01
_diffrn_reflns_theta_max 75.01
_diffrn_reflns_theta_min 2.71
_diffrn_standards_decay_% 2.8
_diffrn_standards_interval_count 100
_diffrn_standards_number 2
_exptl_absorpt_coefficient_mu .826
_exptl_absorpt_correction_type none
_exptl_crystal_colour yellow
_exptl_crystal_density_diffrn 1.348
_exptl_crystal_density_method 'not measured'
_exptl_crystal_description prism
_exptl_crystal_F_000 608
_exptl_crystal_size_max .50
_exptl_crystal_size_mid .20
_exptl_crystal_size_min .15
_refine_diff_density_max .291
_refine_diff_density_min -.215
_refine_ls_extinction_coef .0044(5)
_refine_ls_extinction_method 'SHELXL97 (Sheldrick, 1997)'
_refine_ls_goodness_of_fit_ref 1.036
_refine_ls_hydrogen_treatment mixed
_refine_ls_matrix_type full
_refine_ls_number_parameters 394
_refine_ls_number_reflns 5457
_refine_ls_number_restraints 0
_refine_ls_restrained_S_all 1.036
_refine_ls_R_factor_all .054
_refine_ls_R_factor_gt .042
_refine_ls_shift/su_max .001
_refine_ls_shift/su_mean .000
_refine_ls_structure_factor_coef Fsqd
_refine_ls_weighting_details 'calc w = 1/[\s^2^(Fo^2^)+(0.0739P)^2^+0.2199P] where P=(Fo^2^+2Fc^2^)/3'
_refine_ls_weighting_scheme calc
_refine_ls_wR_factor_ref .124
_reflns_number_gt 4475
_reflns_number_total 5457
_reflns_threshold_expression I>2\s(I)
_cod_data_source_file jz1467.cif
_cod_data_source_block IIIa
_cod_depositor_comments
;
The following automatic conversions were performed:
'_symmetry_cell_setting' value 'Triclinic' changed to 'triclinic'
according to '/home/saulius/struct/CIF-dictionaries/cif_core.dic'
dictionary named 'cif_core.dic' version 2.4.1 from 2010-06-29.

Automatic conversion script
Id: cif_fix_enum 1527 2010-12-29 10:47:43Z saulius 

The following automatic conversions were performed:

'_symmetry_cell_setting' value 'Triclinic' changed to 'triclinic'
according to /home/saulius/struct/CIF-dictionaries/cif_core.dic
dictionary named 'cif_core.dic' version 2.4.1 from 2010-06-29.

Automatic conversion script
Id: cif_fix_values 1715 2011-07-08 13:25:40Z adriana 
;
_cod_database_code 2012274
_cod_database_fobs_code 2012274

loop_
_symmetry_equiv_pos_as_xyz
'x, y, z'
'-x, -y, -z'

loop_
_atom_site_label
_atom_site_fract_x
_atom_site_fract_y
_atom_site_fract_z
_atom_site_U_iso_or_equiv
_atom_site_adp_type
_atom_site_calc_flag
_atom_site_refinement_flags
_atom_site_occupancy
_atom_site_disorder_assembly
_atom_site_disorder_group
_atom_site_type_symbol
N1A .5873(2) .17644(12) .50232(8) .0531(3) Uani d . 1 . . N
H1A .513(3) .2400(19) .5258(13) .072(6) Uiso d . 1 . . H
N2A .59407(19) .18026(11) .41905(8) .0498(3) Uani d . 1 . . N
C3A .6985(2) .07817(12) .40660(8) .0415(3) Uani d . 1 . . C
C4A .8610(2) -.11015(12) .51045(9) .0440(3) Uani d . 1 . . C
H4A .9134 -.1592 .4735 .053 Uiso calc . 1 . . H
C5A .8842(2) -.14677(13) .59343(9) .0488(3) Uani d . 1 . . C
C6A .8116(2) -.07567(16) .65169(9) .0534(4) Uani d . 1 . . C
H6A .8334 -.1042 .7070 .064 Uiso calc . 1 . . H
C7A .7092(2) .03498(15) .62709(9) .0525(4) Uani d . 1 . . C
H7A .6602 .0835 .6647 .063 Uiso calc . 1 . . H
C8A .6801(2) .07336(13) .54268(9) .0453(3) Uani d . 1 . . C
C9A .75645(19) .00291(12) .48361(8) .0405(3) Uani d . 1 . . C
N10A .74905(18) .05867(10) .32749(7) .0443(3) Uani d . 1 . . N
C11A .7865(3) -.05855(12) .31170(9) .0542(4) Uani d . 1 . . C
H11A .6688 -.0804 .3133 .065 Uiso calc . 1 . . H
H11B .8644 -.1117 .3541 .065 Uiso calc . 1 . . H
C12A .8854(2) -.06742(14) .22882(10) .0542(4) Uani d . 1 . . C
H12A 1.0090 -.0537 .2292 .065 Uiso calc . 1 . . H
H12B .9021 -.1450 .2179 .065 Uiso calc . 1 . . H
N13A .77749(19) .01646(11) .16416(7) .0478(3) Uani d . 1 . . N
C14A .7565(2) .13285(13) .18035(9) .0519(4) Uani d . 1 . . C
H14A .6873 .1894 .1368 .062 Uiso calc . 1 . . H
H14B .8798 .1469 .1810 .062 Uiso calc . 1 . . H
C15A .6532(2) .14686(12) .26165(9) .0496(4) Uani d . 1 . . C
H15A .6466 .2231 .2727 .060 Uiso calc . 1 . . H
H15B .5256 .1404 .2592 .060 Uiso calc . 1 . . H
C16A .8717(3) .00421(18) .08408(10) .0694(5) Uani d . 1 . . C
H16A .8009 .0612 .0422 .083 Uiso calc R 1 . . H
H16B .8801 -.0718 .0737 .083 Uiso calc R 1 . . H
H16C .9960 .0152 .0838 .083 Uiso calc R 1 . . H
N17A .9904(2) -.26529(13) .62187(9) .0620(4) Uani d . 1 . . N
O18A 1.0605(3) -.32644(12) .57141(9) .0860(5) Uani d . 1 . . O
O19A 1.0069(2) -.29991(14) .69602(8) .0895(5) Uani d . 1 . . O
N1B .37863(19) .20137(11) 1.01678(8) .0486(3) Uani d . 1 . . N
H1B .388(3) .1300(18) 1.0453(12) .060(5) Uiso d . 1 . . H
N2B .46019(18) .21700(10) .93936(7) .0449(3) Uani d . 1 . . N
C3B .43370(19) .33004(11) .91500(8) .0390(3) Uani d . 1 . . C
C4B .26769(19) .50621(11) .98791(8) .0397(3) Uani d . 1 . . C
H4B .2878 .5666 .9472 .048 Uiso calc . 1 . . H
C5B .1737(2) .52695(12) 1.06061(8) .0418(3) Uani d . 1 . . C
C6B .1428(2) .43887(14) 1.12457(9) .0479(3) Uani d . 1 . . C
H6B .0794 .4576 1.1728 .057 Uiso calc . 1 . . H
C7B .2062(2) .32564(13) 1.11570(9) .0494(3) Uani d . 1 . . C
H7B .1873 .2660 1.1573 .059 Uiso calc . 1 . . H
C8B .3010(2) .30239(12) 1.04151(8) .0424(3) Uani d . 1 . . C
C9B .33190(19) .39118(11) .97748(8) .0384(3) Uani d . 1 . . C
N10B .50691(17) .37635(9) .84001(7) .0416(3) Uani d . 1 . . N
C11B .3736(2) .47104(13) .78940(9) .0492(4) Uani d . 1 . . C
H11C .3103 .5288 .8222 .059 Uiso calc . 1 . . H
H11D .2790 .4409 .7704 .059 Uiso calc . 1 . . H
C12B .4756(2) .52626(12) .71677(9) .0511(4) Uani d . 1 . . C
H12C .3859 .5874 .6834 .061 Uiso calc . 1 . . H
H12D .5647 .5606 .7358 .061 Uiso calc . 1 . . H
N13B .57576(18) .44036(10) .66718(7) .0459(3) Uani d . 1 . . N
C14B .7102(2) .34840(13) .71804(9) .0493(3) Uani d . 1 . . C
H14C .8023 .3808 .7367 .059 Uiso calc . 1 . . H
H14D .7765 .2910 .6855 .059 Uiso calc . 1 . . H
C15B .6121(2) .29096(12) .79118(9) .0462(3) Uani d . 1 . . C
H15C .5266 .2536 .7727 .055 Uiso calc . 1 . . H
H15D .7044 .2320 .8248 .055 Uiso calc . 1 . . H
C16B .6694(3) .49476(17) .59518(11) .0664(5) Uani d . 1 . . C
H16D .5770 .5520 .5617 .080 Uiso calc R 1 . . H
H16E .7364 .4369 .5641 .080 Uiso calc R 1 . . H
H16F .7563 .5311 .6125 .080 Uiso calc R 1 . . H
N17B .09981(18) .64694(11) 1.07158(8) .0491(3) Uani d . 1 . . N
O18B .1380(2) .72332(10) 1.01893(8) .0708(4) Uani d . 1 . . O
O19B .00189(17) .66605(11) 1.13346(8) .0639(3) Uani d . 1 . . O
O20 .5799(2) .00435(10) .87007(8) .0599(3) Uani d . 1 . . O
H20A .547(3) .069(2) .8893(15) .090(7) Uiso d . 1 . . H
H20B .475(4) .006(2) .8518(16) .087(8) Uiso d . 1 . . H
O21 .37362(18) .32482(11) .60064(8) .0641(3) Uani d . 1 . . O
H21A .423(3) .370(2) .6273(15) .089(7) Uiso d . 1 . . H
C22 .1798(3) .37059(17) .60628(14) .0696(5) Uani d . 1 . . C
H22A .1332 .3447 .6605 .083 Uiso calc R 1 . . H
H22B .1204 .3450 .5669 .083 Uiso calc R 1 . . H
H22C .1519 .4536 .5954 .083 Uiso calc R 1 . . H

loop_
_atom_site_aniso_label
_atom_site_aniso_U_11
_atom_site_aniso_U_22
_atom_site_aniso_U_33
_atom_site_aniso_U_12
_atom_site_aniso_U_13
_atom_site_aniso_U_23
N1A .0621(8) .0497(7) .0462(7) -.0061(6) .0040(6) -.0194(6)
N2A .0594(8) .0433(6) .0442(6) -.0054(5) .0021(5) -.0140(5)
C3A .0458(7) .0393(6) .0399(7) -.0104(5) .0020(5) -.0106(5)
C4A .0468(8) .0435(7) .0420(7) -.0134(6) .0016(6) -.0072(5)
C5A .0498(8) .0513(8) .0450(8) -.0176(7) -.0029(6) -.0012(6)
C6A .0543(9) .0718(10) .0374(7) -.0253(8) -.0011(6) -.0053(7)
C7A .0552(9) .0673(10) .0407(7) -.0207(8) .0047(6) -.0186(7)
C8A .0449(8) .0508(8) .0433(7) -.0148(6) .0038(6) -.0147(6)
C9A .0420(7) .0437(7) .0378(7) -.0142(6) .0031(5) -.0099(5)
N10A .0564(7) .0365(6) .0368(6) -.0058(5) .0009(5) -.0085(4)
C11A .0802(11) .0366(7) .0396(7) -.0053(7) .0035(7) -.0080(6)
C12A .0637(10) .0474(8) .0450(8) .0002(7) .0020(7) -.0145(6)
N13A .0595(8) .0458(6) .0364(6) -.0101(5) .0039(5) -.0103(5)
C14A .0690(10) .0446(8) .0419(7) -.0174(7) .0008(7) -.0044(6)
C15A .0645(9) .0367(7) .0424(7) -.0042(6) -.0017(6) -.0072(6)
C16A .0866(13) .0729(11) .0430(9) -.0119(10) .0135(8) -.0156(8)
N17A .0694(9) .0578(8) .0531(8) -.0164(7) -.0073(7) .0058(6)
O18A .1203(13) .0528(7) .0712(9) .0005(7) -.0162(8) -.0044(6)
O19A .1045(12) .0877(10) .0535(8) -.0077(8) -.0066(7) .0195(7)
N1B .0625(8) .0353(6) .0440(6) -.0110(5) .0016(5) -.0010(5)
N2B .0527(7) .0366(6) .0432(6) -.0089(5) -.0010(5) -.0057(5)
C3B .0418(7) .0357(6) .0383(6) -.0081(5) -.0023(5) -.0060(5)
C4B .0419(7) .0372(6) .0401(7) -.0111(5) -.0019(5) -.0059(5)
C5B .0418(7) .0421(7) .0428(7) -.0091(6) -.0039(5) -.0120(5)
C6B .0493(8) .0553(8) .0381(7) -.0118(7) .0029(6) -.0098(6)
C7B .0579(9) .0487(8) .0388(7) -.0155(7) .0017(6) -.0003(6)
C8B .0463(7) .0388(7) .0405(7) -.0106(6) -.0032(5) -.0032(5)
C9B .0400(7) .0379(6) .0368(6) -.0098(5) -.0029(5) -.0053(5)
N10B .0464(6) .0349(5) .0382(6) -.0034(5) .0022(5) -.0053(4)
C11B .0537(8) .0434(7) .0398(7) .0031(6) .0016(6) -.0050(6)
C12B .0635(9) .0393(7) .0442(8) -.0060(6) .0005(6) -.0034(6)
N13B .0484(7) .0469(6) .0382(6) -.0088(5) .0028(5) -.0046(5)
C14B .0449(8) .0494(8) .0479(8) -.0044(6) .0039(6) -.0080(6)
C15B .0502(8) .0372(6) .0456(7) -.0025(6) .0034(6) -.0083(5)
C16B .0685(11) .0710(11) .0510(9) -.0165(9) .0109(8) .0020(8)
N17B .0499(7) .0475(7) .0517(7) -.0088(5) -.0035(5) -.0176(6)
O18B .0946(10) .0427(6) .0717(8) -.0142(6) .0115(7) -.0136(6)
O19B .0633(7) .0664(7) .0623(7) -.0068(6) .0082(6) -.0305(6)
O20 .0729(9) .0408(6) .0640(7) -.0134(5) -.0050(6) -.0053(5)
O21 .0585(7) .0674(7) .0706(8) -.0071(6) .0033(6) -.0368(6)
C22 .0585(10) .0598(10) .0929(14) -.0137(8) .0019(9) -.0238(10)

loop_
_atom_type_symbol
_atom_type_description
_atom_type_scat_dispersion_real
_atom_type_scat_dispersion_imag
_atom_type_scat_source
C C .0181 .0091 'International Tables Vol C Tables 4.2.6.8 and 6.1.1.4'
H H .0000 .0000 'International Tables Vol C Tables 4.2.6.8 and 6.1.1.4'
N N .0311 .0180 'International Tables Vol C Tables 4.2.6.8 and 6.1.1.4'
O O .0492 .0322 'International Tables Vol C Tables 4.2.6.8 and 6.1.1.4'

loop_
_geom_angle_atom_site_label_1
_geom_angle_atom_site_label_2
_geom_angle_atom_site_label_3
_geom_angle
C8A N1A N2A 112.22(12)
C8A N1A H1A 126.8(13)
N2A N1A H1A 120.7(13)
C3A N2A N1A 106.08(12)
N2A C3A N10A 120.16(13)
N2A C3A C9A 110.77(12)
N10A C3A C9A 128.89(12)
C5A C4A C9A 117.83(13)
C5A C4A H4A 121.1
C9A C4A H4A 121.1
C4A C5A C6A 123.41(15)
C4A C5A N17A 118.05(14)
C6A C5A N17A 118.54(14)
C7A C6A C5A 119.90(14)
C7A C6A H6A 120.0
C5A C6A H6A 120.0
C6A C7A C8A 117.62(14)
C6A C7A H7A 121.2
C8A C7A H7A 121.2
N1A C8A C7A 129.99(14)
N1A C8A C9A 107.31(13)
C7A C8A C9A 122.67(14)
C4A C9A C8A 118.54(13)
C4A C9A C3A 137.89(13)
C8A C9A C3A 103.57(12)
C3A N10A C11A 118.86(12)
C3A N10A C15A 116.26(11)
C11A N10A C15A 113.73(11)
N10A C11A C12A 110.71(13)
N10A C11A H11A 109.5
C12A C11A H11A 109.5
N10A C11A H11B 109.5
C12A C11A H11B 109.5
H11A C11A H11B 108.1
N13A C12A C11A 110.93(12)
N13A C12A H12A 109.5
C11A C12A H12A 109.5
N13A C12A H12B 109.5
C11A C12A H12B 109.5
H12A C12A H12B 108.0
C12A N13A C14A 108.93(12)
C12A N13A C16A 110.30(13)
C14A N13A C16A 110.70(13)
N13A C14A C15A 110.73(12)
N13A C14A H14A 109.5
C15A C14A H14A 109.5
N13A C14A H14B 109.5
C15A C14A H14B 109.5
H14A C14A H14B 108.1
N10A C15A C14A 110.50(12)
N10A C15A H15A 109.5
C14A C15A H15A 109.5
N10A C15A H15B 109.5
C14A C15A H15B 109.5
H15A C15A H15B 108.1
N13A C16A H16A 109.5
N13A C16A H16B 109.5
H16A C16A H16B 109.5
N13A C16A H16C 109.5
H16A C16A H16C 109.5
H16B C16A H16C 109.5
O18A N17A O19A 122.45(16)
O18A N17A C5A 119.02(14)
O19A N17A C5A 118.52(16)
C8B N1B N2B 111.78(12)
C8B N1B H1B 128.0(12)
N2B N1B H1B 120.0(12)
C3B N2B N1B 106.41(11)
N2B C3B N10B 121.61(12)
N2B C3B C9B 110.57(12)
N10B C3B C9B 127.74(12)
C5B C4B C9B 117.45(12)
C5B C4B H4B 121.3
C9B C4B H4B 121.3
C4B C5B C6B 123.50(13)
C4B C5B N17B 118.27(13)
C6B C5B N17B 118.23(13)
C7B C6B C5B 119.83(13)
C7B C6B H6B 120.1
C5B C6B H6B 120.1
C6B C7B C8B 117.69(13)
C6B C7B H7B 121.2
C8B C7B H7B 121.2
N1B C8B C7B 130.40(13)
N1B C8B C9B 107.32(12)
C7B C8B C9B 122.27(13)
C4B C9B C8B 119.25(12)
C4B C9B C3B 136.82(13)
C8B C9B C3B 103.91(11)
C3B N10B C15B 114.88(11)
C3B N10B C11B 115.45(11)
C15B N10B C11B 110.91(11)
N10B C11B C12B 110.35(12)
N10B C11B H11C 109.6
C12B C11B H11C 109.6
N10B C11B H11D 109.6
C12B C11B H11D 109.6
H11C C11B H11D 108.1
N13B C12B C11B 110.68(12)
N13B C12B H12C 109.5
C11B C12B H12C 109.5
N13B C12B H12D 109.5
C11B C12B H12D 109.5
H12C C12B H12D 108.1
C16B N13B C14B 111.41(13)
C16B N13B C12B 110.65(13)
C14B N13B C12B 109.12(11)
N13B C14B C15B 111.10(12)
N13B C14B H14C 109.4
C15B C14B H14C 109.4
N13B C14B H14D 109.4
C15B C14B H14D 109.4
H14C C14B H14D 108.0
N10B C15B C14B 110.44(12)
N10B C15B H15C 109.6
C14B C15B H15C 109.6
N10B C15B H15D 109.6
C14B C15B H15D 109.6
H15C C15B H15D 108.1
N13B C16B H16D 109.5
N13B C16B H16E 109.5
H16D C16B H16E 109.5
N13B C16B H16F 109.5
H16D C16B H16F 109.5
H16E C16B H16F 109.5
O18B N17B O19B 123.20(13)
O18B N17B C5B 118.48(13)
O19B N17B C5B 118.32(13)
H20A O20 H20B 99(2)
C22 O21 H21A 104.5(15)
O21 C22 H22A 109.5
O21 C22 H22B 109.5
H22A C22 H22B 109.5
O21 C22 H22C 109.5
H22A C22 H22C 109.5
H22B C22 H22C 109.5

loop_
_geom_bond_atom_site_label_1
_geom_bond_atom_site_label_2
_geom_bond_site_symmetry_2
_geom_bond_distance
_geom_bond_publ_flag
N1A C8A . 1.337(2) ?
N1A N2A . 1.3739(18) ?
N1A H1A . .95(2) ?
N2A C3A . 1.3212(18) ?
C3A N10A . 1.3845(17) ?
C3A C9A . 1.4457(19) ?
C4A C5A . 1.376(2) ?
C4A C9A . 1.394(2) ?
C4A H4A . .9300 ?
C5A C6A . 1.403(2) ?
C5A N17A . 1.455(2) ?
C6A C7A . 1.360(2) ?
C6A H6A . .9300 ?
C7A C8A . 1.406(2) ?
C7A H7A . .9300 ?
C8A C9A . 1.4131(19) ?
N10A C11A . 1.4520(18) ?
N10A C15A . 1.4570(18) ?
C11A C12A . 1.511(2) ?
C11A H11A . .9700 ?
C11A H11B . .9700 ?
C12A N13A . 1.456(2) ?
C12A H12A . .9700 ?
C12A H12B . .9700 ?
N13A C14A . 1.4599(19) ?
N13A C16A . 1.463(2) ?
C14A C15A . 1.510(2) ?
C14A H14A . .9700 ?
C14A H14B . .9700 ?
C15A H15A . .9700 ?
C15A H15B . .9700 ?
C16A H16A . .9600 ?
C16A H16B . .9600 ?
C16A H16C . .9600 ?
N17A O18A . 1.221(2) ?
N17A O19A . 1.2282(19) ?
N1B C8B . 1.3394(19) ?
N1B N2B . 1.3729(17) ?
N1B H1B . .89(2) ?
N2B C3B . 1.3223(17) ?
C3B N10B . 1.3900(17) ?
C3B C9B . 1.4382(18) ?
C4B C5B . 1.3736(19) ?
C4B C9B . 1.3947(18) ?
C4B H4B . .9300 ?
C5B C6B . 1.404(2) ?
C5B N17B . 1.4592(18) ?
C6B C7B . 1.366(2) ?
C6B H6B . .9300 ?
C7B C8B . 1.404(2) ?
C7B H7B . .9300 ?
C8B C9B . 1.4108(19) ?
N10B C15B . 1.4615(17) ?
N10B C11B . 1.4718(17) ?
C11B C12B . 1.506(2) ?
C11B H11C . .9700 ?
C11B H11D . .9700 ?
C12B N13B . 1.4635(19) ?
C12B H12C . .9700 ?
C12B H12D . .9700 ?
N13B C16B . 1.461(2) ?
N13B C14B . 1.4621(19) ?
C14B C15B . 1.508(2) ?
C14B H14C . .9700 ?
C14B H14D . .9700 ?
C15B H15C . .9700 ?
C15B H15D . .9700 ?
C16B H16D . .9600 ?
C16B H16E . .9600 ?
C16B H16F . .9600 ?
N17B O18B . 1.2193(18) ?
N17B O19B . 1.2287(17) ?
O20 H20A . .88(3) ?
O20 H20B . .85(3) ?
O21 C22 . 1.392(2) ?
O21 H21A . .93(3) ?
C22 H22A . .9600 ?
C22 H22B . .9600 ?
C22 H22C . .9600 ?

loop_
_geom_hbond_atom_site_label_D
_geom_hbond_atom_site_label_H
_geom_hbond_atom_site_label_A
_geom_hbond_site_symmetry_A
_geom_hbond_distance_DH
_geom_hbond_distance_HA
_geom_hbond_distance_DA
_geom_hbond_angle_DHA
_geom_hbond_publ_flag
N1A H1A O21 . .95(2) 1.84(2) 2.7606(17) 161.2(19) yes
N1B H1B O20 2_657 .89(2) 1.91(2) 2.7838(17) 164.6(17) yes
O20 H20A N2B . .88(3) 2.05(3) 2.9315(18) 177(2) yes
O20 H20B N13A 2_656 .85(3) 2.00(3) 2.830(2) 166(2) yes
O21 H21A N13B . .93(3) 1.82(3) 2.7282(19) 165(2) yes
